data_4135368
loop_
_publ_author_name
'Kasemthaveechok, Sitthichok'
'Abella, Laura'
'Jean, Marion'
'Cordier, Marie'
'Roisnel, Thierry'
'Vanthuyne, Nicolas'
'Guizouarn, Thierry'
'Cador, Olivier'
'Autschbach, Jochen'
'Crassous, Jeanne'
'Favereau, Ludovic'

_publ_section_title
;
 Axially and Helically Chiral Cationic Radical Bicarbazoles: SOMO-HOMO
 Level Inversion and Chirality Impact on the Stability of Mono- and
 Diradical Cations.
;
_journal_issue 48
_journal_name_full 'Journal of the American Chemical Society'
_journal_page_first 20409
_journal_page_last 20418
_journal_paper_doi 10.1021/jacs.0c08948
_journal_volume 142
_journal_year 2020
_chemical_compound_source 'synthesis as described'
_chemical_formula_moiety 'C27 H20 N2 O2'
_chemical_formula_sum 'C27 H20 N2 O2'
_chemical_formula_weight 404.45
_space_group_crystal_system monoclinic
_space_group_IT_number 15
_space_group_name_Hall '-C 2yc'
_space_group_name_H-M_alt 'C 1 2/c 1'
_atom_sites_solution_hydrogens geom
_atom_sites_solution_primary dual
_atom_sites_solution_secondary difmap
_cell_angle_alpha 90
_cell_angle_beta 94.302(6)
_cell_angle_gamma 90
_cell_formula_units_Z 4
_cell_length_a 13.408(2)
_cell_length_b 18.225(2)
_cell_length_c 7.9041(11)
_cell_measurement_reflns_used 7819
_cell_measurement_temperature 150
_cell_measurement_theta_max 27.4806
_cell_measurement_theta_min 3.0472
_cell_measurement_wavelength 0.71073
_cell_volume 1926.0(4)
_computing_cell_refinement 'APEX3 (Bruker, 2015)'
_computing_data_collection 'SAINT (Bruker, 2014)'
_computing_data_reduction 'SAINT (Bruker, 2014)'
_computing_molecular_graphics 'PLATON, A.L.Spek, Acta Cryst. 2009, D65, 148-155'
_computing_publication_material 'CRYSCALC (T. Roisnel, local program, 2019)'
_computing_structure_refinement 'SHELXL-2018_3 (Sheldrick, 2018)'
_computing_structure_solution 'SHELXT (G. Sheldrick, 2015)'
_diffrn_ambient_temperature 150
_diffrn_detector '(CMOS) PHOTON 100'
_diffrn_detector_area_resol_mean 10.4167
_diffrn_measured_fraction_theta_full 0.996
_diffrn_measured_fraction_theta_max 0.996
_diffrn_measurement_device_type 'D8 VENTURE Bruker AXS'
_diffrn_measurement_method 'rotation images'
_diffrn_radiation_monochromator 'multilayer monochromator'
_diffrn_radiation_probe x-ray
_diffrn_radiation_source 'Incoatec microfocus sealed tube'
_diffrn_radiation_type MoK\a
_diffrn_radiation_wavelength 0.71073
_diffrn_reflns_av_R_equivalents 0.0834
_diffrn_reflns_av_unetI/netI 0.0530
_diffrn_reflns_limit_h_max 17
_diffrn_reflns_limit_h_min -17
_diffrn_reflns_limit_k_max 21
_diffrn_reflns_limit_k_min -23
_diffrn_reflns_limit_l_max 10
_diffrn_reflns_limit_l_min -10
_diffrn_reflns_number 15867
_diffrn_reflns_theta_full 25.242
_diffrn_reflns_theta_max 27.484
_diffrn_reflns_theta_min 3.047
_diffrn_source_current 1.0
_diffrn_source_voltage 50.0
_exptl_absorpt_coefficient_mu 0.089
_exptl_absorpt_correction_T_max 0.993
_exptl_absorpt_correction_T_min 0.578
_exptl_absorpt_correction_type multi-scan
_exptl_absorpt_process_details
;
  [Sheldrick, G.M. (2014). SADABS Bruker AXS Inc., Madison, Wisconsin, USA]
;
_exptl_crystal_colour colourless
_exptl_crystal_density_diffrn 1.395
_exptl_crystal_description needle
_exptl_crystal_F_000 848
_exptl_crystal_size_max 0.590
_exptl_crystal_size_mid 0.180
_exptl_crystal_size_min 0.075
_refine_diff_density_max 0.385
_refine_diff_density_min -0.343
_refine_diff_density_rms 0.078
_refine_ls_extinction_method none
_refine_ls_goodness_of_fit_ref 1.063
_refine_ls_hydrogen_treatment constr
_refine_ls_matrix_type full
_refine_ls_number_parameters 141
_refine_ls_number_reflns 2216
_refine_ls_number_restraints 0
_refine_ls_restrained_S_all 1.063
_refine_ls_R_factor_all 0.0697
_refine_ls_R_factor_gt 0.0572
_refine_ls_shift/su_max 0.000
_refine_ls_shift/su_mean 0.000
_refine_ls_structure_factor_coef Fsqd
_refine_ls_weighting_details 'w=1/[\s^2^(Fo^2^)+(0.0912P)^2^+1.7207P] where P=(Fo^2^+2Fc^2^)/3'
_refine_ls_weighting_scheme calc
_refine_ls_wR_factor_gt 0.1507
_refine_ls_wR_factor_ref 0.1631
_reflns_Friedel_coverage 0.000
_reflns_number_gt 1807
_reflns_number_total 2216
_reflns_threshold_expression >2sigma(I)
_cod_data_source_file ja0c08948_si_003.cif
_cod_data_source_block SCK121
_cod_depositor_comments 'Adding full bibliography for 4135368--4135371.cif.'
_cod_original_sg_symbol_H-M 'C 2/c'
_cod_database_code 4135368

loop_
_space_group_symop_operation_xyz
'x, y, z'
'-x, y, -z+1/2'
'x+1/2, y+1/2, z'
'-x+1/2, y+1/2, -z+1/2'
'-x, -y, -z'
'x, -y, z-1/2'
'-x+1/2, -y+1/2, -z'
'x+1/2, -y+1/2, z-1/2'

loop_
_atom_site_label
_atom_site_type_symbol
_atom_site_fract_x
_atom_site_fract_y
_atom_site_fract_z
_atom_site_U_iso_or_equiv
_atom_site_adp_type
_atom_site_occupancy
_atom_site_site_symmetry_order
_atom_site_calc_flag
_atom_site_refinement_flags_posn
_atom_site_refinement_flags_adp
_atom_site_refinement_flags_occupancy
_atom_site_disorder_assembly
_atom_site_disorder_group
O1 O 0.02742(11) 0.07333(7) 0.11153(15) 0.0334(4) Uani 1 1 d . . . . .
N1 N 0.27584(10) 0.30399(9) 0.30019(18) 0.0279(4) Uani 1 1 d . . . . .
C1 C 0.000000 0.03001(14) 0.250000 0.0394(7) Uani 1 2 d S T P . .
H1A H 0.056886 -0.001978 0.288679 0.047 Uiso 0.5 1 calc R U P . .
H1B H -0.056887 -0.001978 0.211323 0.047 Uiso 0.5 1 calc R U P . .
C2 C 0.09269(14) 0.13066(9) 0.1589(2) 0.0269(4) Uani 1 1 d . . . . .
C3 C 0.19259(15) 0.12536(11) 0.1214(2) 0.0329(5) Uani 1 1 d . . . . .
H3 H 0.215116 0.082279 0.068375 0.040 Uiso 1 1 calc R U . . .
C4 C 0.25863(14) 0.18138(11) 0.1601(2) 0.0323(4) Uani 1 1 d . . . . .
H4 H 0.326147 0.178435 0.131838 0.039 Uiso 1 1 calc R U . . .
C5 C 0.22332(12) 0.24301(10) 0.2424(2) 0.0244(4) Uani 1 1 d . . . . .
C6 C 0.12198(11) 0.24922(9) 0.28188(19) 0.0197(4) Uani 1 1 d . . . . .
C7 C 0.05394(11) 0.19279(8) 0.23498(18) 0.0200(4) Uani 1 1 d . . . . .
C8 C 0.21229(12) 0.34970(9) 0.3811(2) 0.0245(4) Uani 1 1 d . . . . .
C9 C 0.23356(14) 0.41651(10) 0.4608(2) 0.0319(4) Uani 1 1 d . . . . .
H9 H 0.298119 0.438009 0.461012 0.038 Uiso 1 1 calc R U . . .
C10 C 0.15749(15) 0.45054(10) 0.5399(2) 0.0333(4) Uani 1 1 d . . . . .
H10 H 0.170024 0.496176 0.595572 0.040 Uiso 1 1 calc R U . . .
C11 C 0.06182(14) 0.41876(10) 0.5393(2) 0.0287(4) Uani 1 1 d . . . . .
H11 H 0.011098 0.442830 0.596148 0.034 Uiso 1 1 calc R U . . .
C12 C 0.04060(12) 0.35299(9) 0.4572(2) 0.0219(4) Uani 1 1 d . . . . .
H12 H -0.024350 0.332121 0.456661 0.026 Uiso 1 1 calc R U . . .
C13 C 0.11587(11) 0.31744(8) 0.37471(19) 0.0195(3) Uani 1 1 d . . . . .
C14 C 0.38234(13) 0.31551(13) 0.2908(3) 0.0377(5) Uani 1 1 d . . . . .
H14A H 0.418727 0.271328 0.330149 0.057 Uiso 1 1 calc R U . . .
H14B H 0.404065 0.357187 0.362728 0.057 Uiso 1 1 calc R U . . .
H14C H 0.396165 0.325790 0.173111 0.057 Uiso 1 1 calc R U . . .

loop_
_atom_site_aniso_label
_atom_site_aniso_U_11
_atom_site_aniso_U_22
_atom_site_aniso_U_33
_atom_site_aniso_U_23
_atom_site_aniso_U_13
_atom_site_aniso_U_12
O1 0.0543(9) 0.0237(6) 0.0221(6) -0.0024(5) 0.0026(6) 0.0033(6)
N1 0.0147(7) 0.0426(9) 0.0270(7) 0.0113(6) 0.0055(5) 0.0010(6)
C1 0.069(2) 0.0219(12) 0.0279(13) 0.000 0.0054(13) 0.000
C2 0.0368(10) 0.0263(8) 0.0176(8) 0.0003(6) 0.0034(7) 0.0092(7)
C3 0.0432(11) 0.0363(10) 0.0204(8) 0.0037(7) 0.0097(7) 0.0223(8)
C4 0.0278(9) 0.0477(11) 0.0227(8) 0.0104(7) 0.0106(7) 0.0193(8)
C5 0.0188(8) 0.0366(9) 0.0183(7) 0.0097(6) 0.0057(6) 0.0072(6)
C6 0.0176(7) 0.0260(8) 0.0162(7) 0.0050(6) 0.0048(6) 0.0052(6)
C7 0.0233(8) 0.0224(7) 0.0148(7) 0.0022(5) 0.0045(6) 0.0049(6)
C8 0.0192(8) 0.0326(9) 0.0216(8) 0.0101(6) 0.0016(6) -0.0024(6)
C9 0.0296(9) 0.0350(9) 0.0299(9) 0.0098(7) -0.0054(7) -0.0127(7)
C10 0.0449(11) 0.0259(9) 0.0280(9) 0.0022(7) -0.0045(8) -0.0074(8)
C11 0.0371(10) 0.0266(9) 0.0223(8) 0.0000(6) 0.0006(7) 0.0024(7)
C12 0.0205(8) 0.0253(8) 0.0202(7) 0.0017(6) 0.0034(6) 0.0002(6)
C13 0.0178(7) 0.0228(7) 0.0180(7) 0.0049(6) 0.0022(6) -0.0008(6)
C14 0.0158(8) 0.0624(13) 0.0353(10) 0.0214(9) 0.0042(7) -0.0028(8)

loop_
_atom_type_symbol
_atom_type_description
_atom_type_scat_dispersion_real
_atom_type_scat_dispersion_imag
_atom_type_scat_source
C C 0.0033 0.0016 'International Tables Vol C Tables 4.2.6.8 and 6.1.1.4'
H H 0.0000 0.0000 'International Tables Vol C Tables 4.2.6.8 and 6.1.1.4'
N N 0.0061 0.0033 'International Tables Vol C Tables 4.2.6.8 and 6.1.1.4'
O O 0.0106 0.0060 'International Tables Vol C Tables 4.2.6.8 and 6.1.1.4'

loop_
_geom_angle_atom_site_label_1
_geom_angle_atom_site_label_2
_geom_angle_atom_site_label_3
_geom_angle
_geom_angle_site_symmetry_1
_geom_angle_site_symmetry_3
_geom_angle_publ_flag
C2 O1 C1 113.76(12) . . ?
C5 N1 C8 108.82(13) . . ?
C5 N1 C14 125.55(16) . . ?
C8 N1 C14 125.43(17) . . ?
O1 C1 O1 112.4(2) . 2 ?
O1 C1 H1A 109.1 . . ?
O1 C1 H1A 109.1 2 . ?
O1 C1 H1B 109.1 . . ?
O1 C1 H1B 109.1 2 . ?
H1A C1 H1B 107.8 . . ?
O1 C2 C3 118.91(15) . . ?
O1 C2 C7 118.36(16) . . ?
C3 C2 C7 122.66(17) . . ?
C4 C3 C2 121.00(16) . . ?
C4 C3 H3 119.5 . . ?
C2 C3 H3 119.5 . . ?
C3 C4 C5 117.80(16) . . ?
C3 C4 H4 121.1 . . ?
C5 C4 H4 121.1 . . ?
N1 C5 C4 128.38(16) . . ?
N1 C5 C6 109.69(15) . . ?
C4 C5 C6 121.92(17) . . ?
C7 C6 C5 119.73(15) . . ?
C7 C6 C13 134.50(14) . . ?
C5 C6 C13 105.71(14) . . ?
C2 C7 C6 116.77(15) . . ?
C2 C7 C7 117.81(12) . 2 ?
C6 C7 C7 125.38(11) . 2 ?
N1 C8 C9 128.67(16) . . ?
N1 C8 C13 109.01(15) . . ?
C9 C8 C13 122.32(16) . . ?
C10 C9 C8 117.68(16) . . ?
C10 C9 H9 121.2 . . ?
C8 C9 H9 121.2 . . ?
C9 C10 C11 121.15(17) . . ?
C9 C10 H10 119.4 . . ?
C11 C10 H10 119.4 . . ?
C12 C11 C10 120.91(17) . . ?
C12 C11 H11 119.5 . . ?
C10 C11 H11 119.5 . . ?
C11 C12 C13 119.31(15) . . ?
C11 C12 H12 120.3 . . ?
C13 C12 H12 120.3 . . ?
C12 C13 C8 118.60(15) . . ?
C12 C13 C6 134.63(14) . . ?
C8 C13 C6 106.73(14) . . ?
N1 C14 H14A 109.5 . . ?
N1 C14 H14B 109.5 . . ?
H14A C14 H14B 109.5 . . ?
N1 C14 H14C 109.5 . . ?
H14A C14 H14C 109.5 . . ?
H14B C14 H14C 109.5 . . ?

loop_
_geom_bond_atom_site_label_1
_geom_bond_atom_site_label_2
_geom_bond_distance
_geom_bond_site_symmetry_2
_geom_bond_publ_flag
O1 C2 1.396(2) . ?
O1 C1 1.4202(19) . ?
N1 C5 1.375(2) . ?
N1 C8 1.382(2) . ?
N1 C14 1.451(2) . ?
C1 H1A 0.9900 . ?
C1 H1B 0.9900 . ?
C2 C3 1.397(3) . ?
C2 C7 1.400(2) . ?
C3 C4 1.371(3) . ?
C3 H3 0.9500 . ?
C4 C5 1.398(2) . ?
C4 H4 0.9500 . ?
C5 C6 1.421(2) . ?
C6 C7 1.406(2) . ?
C6 C13 1.449(2) . ?
C7 C7 1.483(3) 2 ?
C8 C9 1.391(3) . ?
C8 C13 1.418(2) . ?
C9 C10 1.382(3) . ?
C9 H9 0.9500 . ?
C10 C11 1.407(3) . ?
C10 H10 0.9500 . ?
C11 C12 1.383(2) . ?
C11 H11 0.9500 . ?
C12 C13 1.401(2) . ?
C12 H12 0.9500 . ?
C14 H14A 0.9800 . ?
C14 H14B 0.9800 . ?
C14 H14C 0.9800 . ?

loop_
_geom_torsion_atom_site_label_1
_geom_torsion_atom_site_label_2
_geom_torsion_atom_site_label_3
_geom_torsion_atom_site_label_4
_geom_torsion
_geom_torsion_site_symmetry_1
_geom_torsion_site_symmetry_2
_geom_torsion_site_symmetry_3
_geom_torsion_site_symmetry_4
_geom_torsion_publ_flag
C2 O1 C1 O1 46.41(10) . . . 2 ?
C1 O1 C2 C3 107.27(17) . . . . ?
C1 O1 C2 C7 -75.71(18) . . . . ?
O1 C2 C3 C4 177.69(15) . . . . ?
C7 C2 C3 C4 0.8(3) . . . . ?
C2 C3 C4 C5 1.8(2) . . . . ?
C8 N1 C5 C4 -177.08(16) . . . . ?
C14 N1 C5 C4 -1.9(3) . . . . ?
C8 N1 C5 C6 1.53(18) . . . . ?
C14 N1 C5 C6 176.66(14) . . . . ?
C3 C4 C5 N1 176.86(15) . . . . ?
C3 C4 C5 C6 -1.6(2) . . . . ?
N1 C5 C6 C7 -179.86(13) . . . . ?
C4 C5 C6 C7 -1.1(2) . . . . ?
N1 C5 C6 C13 -2.17(17) . . . . ?
C4 C5 C6 C13 176.55(14) . . . . ?
O1 C2 C7 C6 179.62(13) . . . . ?
C3 C2 C7 C6 -3.5(2) . . . . ?
O1 C2 C7 C7 1.7(2) . . . 2 ?
C3 C2 C7 C7 178.61(16) . . . 2 ?
C5 C6 C7 C2 3.6(2) . . . . ?
C13 C6 C7 C2 -173.32(16) . . . . ?
C5 C6 C7 C7 -178.72(16) . . . 2 ?
C13 C6 C7 C7 4.4(3) . . . 2 ?
C5 N1 C8 C9 178.85(16) . . . . ?
C14 N1 C8 C9 3.7(3) . . . . ?
C5 N1 C8 C13 -0.23(18) . . . . ?
C14 N1 C8 C13 -175.37(14) . . . . ?
N1 C8 C9 C10 -177.12(16) . . . . ?
C13 C8 C9 C10 1.8(2) . . . . ?
C8 C9 C10 C11 -0.1(3) . . . . ?
C9 C10 C11 C12 -1.0(3) . . . . ?
C10 C11 C12 C13 0.5(2) . . . . ?
C11 C12 C13 C8 1.1(2) . . . . ?
C11 C12 C13 C6 178.30(16) . . . . ?
N1 C8 C13 C12 176.78(13) . . . . ?
C9 C8 C13 C12 -2.4(2) . . . . ?
N1 C8 C13 C6 -1.11(17) . . . . ?
C9 C8 C13 C6 179.74(14) . . . . ?
C7 C6 C13 C12 1.8(3) . . . . ?
C5 C6 C13 C12 -175.43(17) . . . . ?
C7 C6 C13 C8 179.16(16) . . . . ?
C5 C6 C13 C8 1.97(16) . . . . ?
